data_4034232
loop_
_publ_author_name
'Yan, Bingyu'
'Fu, Yang'
'Zhu, Hui'
'Chen, Zhiyuan'

_publ_section_title
;
 Synthesis of Divergent Benzo[ b]fluorenones through Cycloaromatization
 Reactions of 1,5-Enynols and 1,5-Diynols.
;
_journal_issue 7
_journal_name_full 'The Journal of organic chemistry'
_journal_page_first 4246
_journal_page_last 4262
_journal_paper_doi 10.1021/acs.joc.9b00231
_journal_volume 84
_journal_year 2019
_chemical_formula_sum 'C31 H21 F O2'
_chemical_formula_weight 444.48
_space_group_IT_number 2
_space_group_name_Hall '-P 1'
_space_group_name_H-M_alt 'P -1'
_symmetry_cell_setting triclinic
_symmetry_space_group_name_H-M 'P -1'
_atom_sites_solution_hydrogens geom
_atom_sites_solution_primary direct
_atom_sites_solution_secondary difmap
_audit_creation_method SHELXL-97
_cell_angle_alpha 108.113(2)
_cell_angle_beta 90.803(2)
_cell_angle_gamma 96.502(2)
_cell_formula_units_Z 2
_cell_length_a 7.6236(14)
_cell_length_b 11.458(2)
_cell_length_c 14.056(3)
_cell_measurement_reflns_used 3455
_cell_measurement_temperature 296(2)
_cell_measurement_theta_max 27.22
_cell_measurement_theta_min 2.69
_cell_volume 1157.9(4)
_computing_cell_refinement 'Bruker SMART'
_computing_data_collection 'Bruker SMART'
_computing_data_reduction 'Bruker SAINT'
_computing_molecular_graphics 'Bruker SHELXTL'
_computing_publication_material 'Bruker SHELXTL'
_computing_structure_refinement 'SHELXL-97 (Sheldrick, 1997)'
_computing_structure_solution 'SHELXS-97 (Sheldrick, 1990)'
_diffrn_ambient_temperature 296(2)
_diffrn_measured_fraction_theta_full 0.982
_diffrn_measured_fraction_theta_max 0.982
_diffrn_measurement_device_type 'CCD area detector'
_diffrn_measurement_method 'phi and omega scans'
_diffrn_radiation_monochromator graphite
_diffrn_radiation_source 'fine-focus sealed tube'
_diffrn_radiation_type MoK\a
_diffrn_radiation_wavelength 0.71073
_diffrn_reflns_av_R_equivalents 0.0184
_diffrn_reflns_av_sigmaI/netI 0.0289
_diffrn_reflns_limit_h_max 9
_diffrn_reflns_limit_h_min -9
_diffrn_reflns_limit_k_max 14
_diffrn_reflns_limit_k_min -14
_diffrn_reflns_limit_l_max 18
_diffrn_reflns_limit_l_min -18
_diffrn_reflns_number 11133
_diffrn_reflns_theta_full 27.52
_diffrn_reflns_theta_max 27.52
_diffrn_reflns_theta_min 1.88
_exptl_absorpt_coefficient_mu 0.084
_exptl_absorpt_correction_T_max 0.9850
_exptl_absorpt_correction_T_min 0.9785
_exptl_absorpt_correction_type none
_exptl_crystal_colour YELLOW
_exptl_crystal_density_diffrn 1.275
_exptl_crystal_density_method 'not measured'
_exptl_crystal_description BLOCK
_exptl_crystal_F_000 464
_exptl_crystal_size_max 0.26
_exptl_crystal_size_mid 0.20
_exptl_crystal_size_min 0.18
_refine_diff_density_max 0.306
_refine_diff_density_min -0.326
_refine_diff_density_rms 0.092
_refine_ls_extinction_method none
_refine_ls_goodness_of_fit_ref 1.067
_refine_ls_hydrogen_treatment mixed
_refine_ls_matrix_type full
_refine_ls_number_parameters 309
_refine_ls_number_reflns 5220
_refine_ls_number_restraints 0
_refine_ls_restrained_S_all 1.067
_refine_ls_R_factor_all 0.0847
_refine_ls_R_factor_gt 0.0494
_refine_ls_shift/su_max 0.000
_refine_ls_shift/su_mean 0.000
_refine_ls_structure_factor_coef Fsqd
_refine_ls_weighting_details 'calc w=1/[\s^2^(Fo^2^)+(0.0930P)^2^+0.0411P] where P=(Fo^2^+2Fc^2^)/3'
_refine_ls_weighting_scheme calc
_refine_ls_wR_factor_gt 0.1395
_refine_ls_wR_factor_ref 0.1680
_reflns_number_gt 3404
_reflns_number_total 5220
_reflns_threshold_expression >2sigma(I)
_cod_data_source_file jo9b00231_si_003.cif
_cod_data_source_block 1
_cod_depositor_comments
;
The following automatic conversions were performed:

data item '_symmetry_cell_setting' value 'Triclinic' was changed to
'triclinic' in accordance with the
/home/data/users/saulius/crontab/automatic-downloads/current/ACS/lib/dictionaries/cif_core.dic
dictionary named 'cif_core.dic' version 2.4.2 last updated on
2011-04-26.

Automatic conversion script
Id: cif_fix_values 6909 2019-04-08 15:41:33Z antanas 
;
_cod_original_cell_volume 1157.8(4)
_cod_original_sg_symbol_H-M P-1
_cod_database_code 4034232

loop_
_symmetry_equiv_pos_as_xyz
'x, y, z'
'-x, -y, -z'

loop_
_atom_site_label
_atom_site_type_symbol
_atom_site_fract_x
_atom_site_fract_y
_atom_site_fract_z
_atom_site_U_iso_or_equiv
_atom_site_adp_type
_atom_site_occupancy
_atom_site_symmetry_multiplicity
_atom_site_calc_flag
_atom_site_refinement_flags
C22 C 0.0501(2) 0.22656(14) 0.66425(12) 0.0412(4) Uani 1 1 d .
C24 C 0.0717(2) 0.22145(14) 0.76494(12) 0.0416(4) Uani 1 1 d .
C17 C -0.0730(2) 0.30104(14) 0.64248(12) 0.0435(4) Uani 1 1 d .
O2 O 0.20770(18) 0.10060(12) 0.40771(9) 0.0618(4) Uani 1 1 d .
C21 C 0.1470(2) 0.15889(15) 0.58491(12) 0.0453(4) Uani 1 1 d .
H21 H 0.2288 0.1106 0.5977 0.054 Uiso 1 1 calc R
C9 C -0.0308(2) 0.28782(14) 0.83664(12) 0.0422(4) Uani 1 1 d .
C10 C -0.1738(2) 0.37180(14) 0.71946(13) 0.0433(4) Uani 1 1 d .
C8 C -0.1501(2) 0.36452(15) 0.81444(13) 0.0449(4) Uani 1 1 d .
C20 C 0.1220(2) 0.16363(16) 0.48984(13) 0.0482(4) Uani 1 1 d .
C25 C 0.2057(2) 0.14846(15) 0.78995(12) 0.0404(4) Uani 1 1 d .
F1 F -0.66716(18) 0.64513(12) 0.61789(10) 0.0889(4) Uani 1 1 d .
O1 O -0.33649(18) 0.50665(12) 0.91984(11) 0.0687(4) Uani 1 1 d .
C11 C -0.3048(2) 0.44721(15) 0.69465(12) 0.0445(4) Uani 1 1 d .
C18 C -0.0936(2) 0.30238(16) 0.54231(13) 0.0515(4) Uani 1 1 d .
H18 H -0.1739 0.3502 0.5272 0.062 Uiso 1 1 calc R
C19 C 0.0003(2) 0.23610(17) 0.46850(14) 0.0545(5) Uani 1 1 d .
H19 H -0.0157 0.2385 0.4035 0.065 Uiso 1 1 calc R
C7 C -0.2354(2) 0.42916(16) 0.90794(14) 0.0496(4) Uani 1 1 d .
C14 C -0.5463(3) 0.57839(18) 0.64233(14) 0.0576(5) Uani 1 1 d .
C28 C 0.4579(3) 0.01194(18) 0.83881(14) 0.0562(5) Uani 1 1 d .
C30 C 0.1857(2) 0.02101(16) 0.75364(14) 0.0538(5) Uani 1 1 d .
H30 H 0.0868 -0.0207 0.7126 0.065 Uiso 1 1 calc R
C26 C 0.3534(2) 0.20706(16) 0.85218(14) 0.0526(4) Uani 1 1 d .
H26 H 0.3701 0.2930 0.8780 0.063 Uiso 1 1 calc R
C4 C -0.0503(2) 0.29400(15) 0.94327(13) 0.0460(4) Uani 1 1 d .
C27 C 0.4761(2) 0.13940(18) 0.87635(15) 0.0598(5) Uani 1 1 d .
H27 H 0.5734 0.1808 0.9190 0.072 Uiso 1 1 calc R
C29 C 0.3103(3) -0.04593(17) 0.77724(15) 0.0624(5) Uani 1 1 d .
H29 H 0.2941 -0.1318 0.7510 0.075 Uiso 1 1 calc R
C12 C -0.4820(2) 0.40387(17) 0.68321(16) 0.0595(5) Uani 1 1 d .
H12 H -0.5200 0.3290 0.6937 0.071 Uiso 1 1 calc R
C23 C 0.3337(3) 0.0249(2) 0.42283(18) 0.0770(6) Uani 1 1 d .
H23A H 0.4300 0.0758 0.4664 0.116 Uiso 1 1 calc R
H23B H 0.3777 -0.0184 0.3595 0.116 Uiso 1 1 calc R
H23C H 0.2787 -0.0337 0.4528 0.116 Uiso 1 1 calc R
C13 C -0.6043(3) 0.46942(19) 0.65653(17) 0.0672(6) Uani 1 1 d .
H13 H -0.7240 0.4394 0.6485 0.081 Uiso 1 1 calc R
C5 C 0.0169(3) 0.22834(18) 1.00019(14) 0.0600(5) Uani 1 1 d .
H5 H 0.0961 0.1719 0.9738 0.072 Uiso 1 1 calc R
C2 C -0.2221(3) 0.39833(18) 1.08190(15) 0.0620(5) Uani 1 1 d .
H2 H -0.3014 0.4545 1.1085 0.074 Uiso 1 1 calc R
C15 C -0.3729(3) 0.62440(19) 0.65115(17) 0.0709(6) Uani 1 1 d .
H15 H -0.3367 0.6991 0.6399 0.085 Uiso 1 1 calc R
C16 C -0.2513(3) 0.55759(18) 0.67728(17) 0.0664(6) Uani 1 1 d .
H16 H -0.1316 0.5874 0.6832 0.080 Uiso 1 1 calc R
C3 C -0.1695(2) 0.37787(16) 0.98525(13) 0.0500(4) Uani 1 1 d .
C6 C -0.0366(3) 0.2486(2) 1.09774(16) 0.0757(6) Uani 1 1 d .
H6 H 0.0070 0.2048 1.1366 0.091 Uiso 1 1 calc R
C31 C 0.5959(3) -0.0604(2) 0.8647(2) 0.0918(8) Uani 1 1 d .
H31A H 0.6780 -0.0782 0.8125 0.138 Uiso 1 1 calc R
H31B H 0.5390 -0.1365 0.8712 0.138 Uiso 1 1 calc R
H31C H 0.6580 -0.0122 0.9269 0.138 Uiso 1 1 calc R
C1 C -0.1534(3) 0.3328(2) 1.13779(16) 0.0747(6) Uani 1 1 d .
H1 H -0.1861 0.3454 1.2034 0.090 Uiso 1 1 calc R

loop_
_atom_site_aniso_label
_atom_site_aniso_U_11
_atom_site_aniso_U_22
_atom_site_aniso_U_33
_atom_site_aniso_U_23
_atom_site_aniso_U_13
_atom_site_aniso_U_12
C22 0.0434(9) 0.0409(8) 0.0426(9) 0.0186(7) -0.0060(7) 0.0045(7)
C24 0.0433(9) 0.0410(9) 0.0441(9) 0.0194(7) -0.0073(7) 0.0039(7)
C17 0.0447(9) 0.0438(9) 0.0459(9) 0.0203(7) -0.0071(7) 0.0051(7)
O2 0.0728(9) 0.0746(9) 0.0483(7) 0.0275(7) 0.0072(6) 0.0276(7)
C21 0.0454(9) 0.0473(9) 0.0483(10) 0.0219(8) -0.0054(7) 0.0086(7)
C9 0.0456(9) 0.0421(9) 0.0424(9) 0.0188(7) -0.0046(7) 0.0051(7)
C10 0.0421(9) 0.0411(9) 0.0496(10) 0.0192(7) -0.0055(7) 0.0046(7)
C8 0.0459(9) 0.0427(9) 0.0489(10) 0.0182(8) -0.0028(7) 0.0061(7)
C20 0.0529(10) 0.0525(10) 0.0430(10) 0.0198(8) 0.0005(8) 0.0086(8)
C25 0.0461(9) 0.0438(9) 0.0363(8) 0.0196(7) -0.0026(7) 0.0074(7)
F1 0.1055(10) 0.0970(9) 0.0797(9) 0.0344(7) -0.0131(7) 0.0586(8)
O1 0.0752(9) 0.0682(9) 0.0697(9) 0.0236(7) 0.0103(7) 0.0316(7)
C11 0.0493(10) 0.0440(9) 0.0441(9) 0.0183(7) -0.0044(7) 0.0101(7)
C18 0.0585(11) 0.0560(10) 0.0470(10) 0.0235(8) -0.0067(8) 0.0165(8)
C19 0.0653(11) 0.0608(11) 0.0443(10) 0.0248(9) -0.0073(8) 0.0138(9)
C7 0.0513(10) 0.0451(9) 0.0538(11) 0.0171(8) 0.0014(8) 0.0072(8)
C14 0.0712(13) 0.0638(12) 0.0457(10) 0.0204(9) -0.0061(9) 0.0332(10)
C28 0.0605(11) 0.0651(12) 0.0539(11) 0.0279(9) 0.0037(9) 0.0262(9)
C30 0.0627(11) 0.0458(10) 0.0522(11) 0.0152(8) -0.0135(9) 0.0069(8)
C26 0.0531(10) 0.0462(10) 0.0609(11) 0.0221(8) -0.0116(9) 0.0027(8)
C4 0.0518(10) 0.0450(9) 0.0435(9) 0.0184(7) -0.0030(7) 0.0033(7)
C27 0.0481(10) 0.0681(13) 0.0664(13) 0.0276(10) -0.0161(9) 0.0044(9)
C29 0.0820(14) 0.0431(10) 0.0640(12) 0.0169(9) -0.0087(11) 0.0176(9)
C12 0.0525(11) 0.0522(11) 0.0796(14) 0.0305(10) -0.0106(9) 0.0044(8)
C23 0.0817(15) 0.0959(16) 0.0707(14) 0.0384(12) 0.0190(12) 0.0452(13)
C13 0.0497(11) 0.0690(13) 0.0861(15) 0.0284(12) -0.0140(10) 0.0111(9)
C5 0.0698(12) 0.0679(12) 0.0517(11) 0.0291(9) 0.0035(9) 0.0176(10)
C2 0.0741(13) 0.0609(12) 0.0522(11) 0.0177(9) 0.0086(10) 0.0127(10)
C15 0.0836(16) 0.0558(12) 0.0893(16) 0.0430(11) 0.0026(12) 0.0178(11)
C16 0.0553(11) 0.0590(12) 0.0963(16) 0.0415(11) -0.0041(11) 0.0059(9)
C3 0.0543(10) 0.0469(10) 0.0484(10) 0.0157(8) -0.0003(8) 0.0028(8)
C6 0.0946(16) 0.0924(16) 0.0578(13) 0.0428(12) 0.0102(12) 0.0292(13)
C31 0.0910(17) 0.1012(19) 0.0980(19) 0.0392(15) -0.0073(14) 0.0517(15)
C1 0.0962(16) 0.0859(15) 0.0496(12) 0.0282(11) 0.0135(11) 0.0226(13)

loop_
_atom_type_symbol
_atom_type_description
_atom_type_scat_dispersion_real
_atom_type_scat_dispersion_imag
_atom_type_scat_source
C C 0.0033 0.0016 'International Tables Vol C Tables 4.2.6.8 and 6.1.1.4'
H H 0.0000 0.0000 'International Tables Vol C Tables 4.2.6.8 and 6.1.1.4'
O O 0.0106 0.0060 'International Tables Vol C Tables 4.2.6.8 and 6.1.1.4'
F F 0.0171 0.0103 'International Tables Vol C Tables 4.2.6.8 and 6.1.1.4'

loop_
_geom_angle_atom_site_label_1
_geom_angle_atom_site_label_2
_geom_angle_atom_site_label_3
_geom_angle
C21 C22 C17 118.24(14)
C21 C22 C24 122.02(14)
C17 C22 C24 119.74(15)
C9 C24 C22 118.04(14)
C9 C24 C25 121.55(14)
C22 C24 C25 120.40(14)
C18 C17 C10 120.83(15)
C18 C17 C22 118.39(15)
C10 C17 C22 120.78(14)
C20 O2 C23 117.49(14)
C20 C21 C22 120.91(15)
C20 C21 H21 119.5
C22 C21 H21 119.5
C24 C9 C8 121.63(14)
C24 C9 C4 131.05(15)
C8 C9 C4 107.28(14)
C8 C10 C17 117.92(14)
C8 C10 C11 122.11(15)
C17 C10 C11 119.93(14)
C10 C8 C9 121.83(15)
C10 C8 C7 128.99(15)
C9 C8 C7 109.18(14)
C21 C20 O2 125.39(16)
C21 C20 C19 120.77(16)
O2 C20 C19 113.84(15)
C30 C25 C26 117.68(15)
C30 C25 C24 121.48(15)
C26 C25 C24 120.83(14)
C12 C11 C16 118.39(16)
C12 C11 C10 120.15(15)
C16 C11 C10 121.36(15)
C19 C18 C17 121.70(16)
C19 C18 H18 119.1
C17 C18 H18 119.1
C18 C19 C20 119.98(16)
C18 C19 H19 120.0
C20 C19 H19 120.0
O1 C7 C8 128.27(17)
O1 C7 C3 126.87(17)
C8 C7 C3 104.86(14)
C13 C14 C15 122.80(17)
C13 C14 F1 118.75(18)
C15 C14 F1 118.45(18)
C27 C28 C29 117.31(16)
C27 C28 C31 120.78(19)
C29 C28 C31 121.91(18)
C25 C30 C29 121.14(17)
C25 C30 H30 119.4
C29 C30 H30 119.4
C27 C26 C25 120.80(16)
C27 C26 H26 119.6
C25 C26 H26 119.6
C5 C4 C3 119.18(17)
C5 C4 C9 131.87(16)
C3 C4 C9 108.79(14)
C28 C27 C26 121.63(17)
C28 C27 H27 119.2
C26 C27 H27 119.2
C28 C29 C30 121.42(17)
C28 C29 H29 119.3
C30 C29 H29 119.3
C11 C12 C13 121.16(17)
C11 C12 H12 119.4
C13 C12 H12 119.4
O2 C23 H23A 109.5
O2 C23 H23B 109.5
H23A C23 H23B 109.5
O2 C23 H23C 109.5
H23A C23 H23C 109.5
H23B C23 H23C 109.5
C14 C13 C12 118.42(18)
C14 C13 H13 120.8
C12 C13 H13 120.8
C4 C5 C6 118.56(19)
C4 C5 H5 120.7
C6 C5 H5 120.7
C1 C2 C3 117.85(19)
C1 C2 H2 121.1
C3 C2 H2 121.1
C14 C15 C16 118.31(18)
C14 C15 H15 120.8
C16 C15 H15 120.8
C15 C16 C11 120.90(18)
C15 C16 H16 119.5
C11 C16 H16 119.5
C2 C3 C4 122.31(17)
C2 C3 C7 127.86(17)
C4 C3 C7 109.66(16)
C1 C6 C5 121.2(2)
C1 C6 H6 119.4
C5 C6 H6 119.4
C28 C31 H31A 109.5
C28 C31 H31B 109.5
H31A C31 H31B 109.5
C28 C31 H31C 109.5
H31A C31 H31C 109.5
H31B C31 H31C 109.5
C2 C1 C6 120.95(19)
C2 C1 H1 119.5
C6 C1 H1 119.5

loop_
_geom_bond_atom_site_label_1
_geom_bond_atom_site_label_2
_geom_bond_distance
C22 C21 1.416(2)
C22 C17 1.428(2)
C22 C24 1.442(2)
C24 C9 1.373(2)
C24 C25 1.494(2)
C17 C18 1.419(2)
C17 C10 1.427(2)
O2 C20 1.375(2)
O2 C23 1.420(2)
C21 C20 1.366(2)
C21 H21 0.9300
C9 C8 1.429(2)
C9 C4 1.489(2)
C10 C8 1.374(2)
C10 C11 1.496(2)
C8 C7 1.492(2)
C20 C19 1.400(2)
C25 C30 1.378(2)
C25 C26 1.385(2)
F1 C14 1.3661(19)
O1 C7 1.215(2)
C11 C12 1.375(2)
C11 C16 1.380(2)
C18 C19 1.349(2)
C18 H18 0.9300
C19 H19 0.9300
C7 C3 1.492(3)
C14 C13 1.351(3)
C14 C15 1.356(3)
C28 C27 1.380(3)
C28 C29 1.379(3)
C28 C31 1.517(2)
C30 C29 1.384(2)
C30 H30 0.9300
C26 C27 1.383(2)
C26 H26 0.9300
C4 C5 1.385(2)
C4 C3 1.399(2)
C27 H27 0.9300
C29 H29 0.9300
C12 C13 1.378(2)
C12 H12 0.9300
C23 H23A 0.9600
C23 H23B 0.9600
C23 H23C 0.9600
C13 H13 0.9300
C5 C6 1.393(3)
C5 H5 0.9300
C2 C1 1.378(3)
C2 C3 1.378(3)
C2 H2 0.9300
C15 C16 1.381(2)
C15 H15 0.9300
C16 H16 0.9300
C6 C1 1.382(3)
C6 H6 0.9300
C31 H31A 0.9600
C31 H31B 0.9600
C31 H31C 0.9600
C1 H1 0.9300

loop_
_geom_torsion_atom_site_label_1
_geom_torsion_atom_site_label_2
_geom_torsion_atom_site_label_3
_geom_torsion_atom_site_label_4
_geom_torsion
C21 C22 C24 C9 -178.49(14)
C17 C22 C24 C9 1.1(2)
C21 C22 C24 C25 3.2(2)
C17 C22 C24 C25 -177.26(13)
C21 C22 C17 C18 0.7(2)
C24 C22 C17 C18 -178.87(15)
C21 C22 C17 C10 -179.66(14)
C24 C22 C17 C10 0.7(2)
C17 C22 C21 C20 -0.7(2)
C24 C22 C21 C20 178.88(15)
C22 C24 C9 C8 -2.8(2)
C25 C24 C9 C8 175.56(14)
C22 C24 C9 C4 174.52(16)
C25 C24 C9 C4 -7.1(3)
C18 C17 C10 C8 178.73(15)
C22 C17 C10 C8 -0.9(2)
C18 C17 C10 C11 0.9(2)
C22 C17 C10 C11 -178.74(14)
C17 C10 C8 C9 -0.8(2)
C11 C10 C8 C9 177.02(14)
C17 C10 C8 C7 179.11(15)
C11 C10 C8 C7 -3.1(3)
C24 C9 C8 C10 2.7(2)
C4 C9 C8 C10 -175.14(15)
C24 C9 C8 C7 -177.20(14)
C4 C9 C8 C7 4.94(18)
C22 C21 C20 O2 -179.27(15)
C22 C21 C20 C19 0.3(3)
C23 O2 C20 C21 -0.5(3)
C23 O2 C20 C19 179.89(16)
C9 C24 C25 C30 112.69(19)
C22 C24 C25 C30 -69.0(2)
C9 C24 C25 C26 -66.2(2)
C22 C24 C25 C26 112.10(18)
C8 C10 C11 C12 -77.0(2)
C17 C10 C11 C12 100.8(2)
C8 C10 C11 C16 106.7(2)
C17 C10 C11 C16 -75.5(2)
C10 C17 C18 C19 -179.98(16)
C22 C17 C18 C19 -0.4(3)
C17 C18 C19 C20 0.0(3)
C21 C20 C19 C18 0.1(3)
O2 C20 C19 C18 179.70(16)
C10 C8 C7 O1 -4.3(3)
C9 C8 C7 O1 175.58(17)
C10 C8 C7 C3 175.68(17)
C9 C8 C7 C3 -4.41(18)
C26 C25 C30 C29 -1.0(3)
C24 C25 C30 C29 -179.93(16)
C30 C25 C26 C27 0.2(3)
C24 C25 C26 C27 179.15(16)
C24 C9 C4 C5 -5.9(3)
C8 C9 C4 C5 171.69(19)
C24 C9 C4 C3 178.84(16)
C8 C9 C4 C3 -3.57(18)
C29 C28 C27 C26 -1.1(3)
C31 C28 C27 C26 178.86(19)
C25 C26 C27 C28 0.8(3)
C27 C28 C29 C30 0.3(3)
C31 C28 C29 C30 -179.65(19)
C25 C30 C29 C28 0.8(3)
C16 C11 C12 C13 -1.0(3)
C10 C11 C12 C13 -177.44(18)
C15 C14 C13 C12 1.4(3)
F1 C14 C13 C12 -178.67(18)
C11 C12 C13 C14 -0.4(3)
C3 C4 C5 C6 -0.2(3)
C9 C4 C5 C6 -175.03(19)
C13 C14 C15 C16 -1.0(3)
F1 C14 C15 C16 179.08(18)
C14 C15 C16 C11 -0.4(3)
C12 C11 C16 C15 1.4(3)
C10 C11 C16 C15 177.81(18)
C1 C2 C3 C4 -0.1(3)
C1 C2 C3 C7 174.65(19)
C5 C4 C3 C2 0.4(3)
C9 C4 C3 C2 176.36(16)
C5 C4 C3 C7 -175.18(16)
C9 C4 C3 C7 0.78(19)
O1 C7 C3 C2 6.9(3)
C8 C7 C3 C2 -173.11(18)
O1 C7 C3 C4 -177.83(17)
C8 C7 C3 C4 2.16(18)
C4 C5 C6 C1 -0.4(3)
C3 C2 C1 C6 -0.5(3)
C5 C6 C1 C2 0.7(4)
